data_7056958
loop_
_publ_author_name
'Zheng, Zheng'
'Ayhan, Mehmet Menaf'
'Liao, Yuan-Yuan'
'Calin, Nathalie'
'Bucher, Christophe'
'Andraud, Chantal'
'Bretonni\`ere, Yann'

_publ_section_title
;
 Design of two-photon absorbing fluorophores for FRET antenna-core oxygen
 probes
;
_journal_issue 10
_journal_name_full 'New Journal of Chemistry'
_journal_page_first 7914
_journal_paper_doi 10.1039/C7NJ05073A
_journal_volume 42
_journal_year 2018
_chemical_formula_moiety 'C65 H64 N2'
_chemical_formula_sum 'C65 H64 N2'
_chemical_formula_weight 873.18
_space_group_crystal_system triclinic
_space_group_IT_number 2
_space_group_name_Hall '-P 1'
_space_group_name_H-M_alt 'P -1'
_symmetry_space_group_name_Hall '-P 1'
_symmetry_space_group_name_H-M 'P -1'
_atom_sites_solution_hydrogens geom
_audit_creation_method SHELXL-2013
_audit_update_record
;
2017-07-12 deposited with the CCDC.
2018-01-31 downloaded from the CCDC.
;
_cell_angle_alpha 79.770(6)
_cell_angle_beta 87.148(6)
_cell_angle_gamma 69.427(8)
_cell_formula_units_Z 2
_cell_length_a 11.0704(9)
_cell_length_b 14.3596(11)
_cell_length_c 17.1745(10)
_cell_measurement_reflns_used 9856
_cell_measurement_temperature 100
_cell_measurement_theta_max 66.9740
_cell_measurement_theta_min 3.8390
_cell_volume 2515.2(3)
_computing_cell_refinement 'CrysAlisPro, (Agilent, 2011)'
_computing_data_collection 'Gemini, (Oxford Diffraction, 2006)'
_computing_data_reduction 'CrysAlisPro, (Agilent, 2011)'
_computing_molecular_graphics 'SHELXLe  (Sheldrick, 2011)'
_computing_publication_material 'SHELXLe  (Sheldrick, 2011)'
_computing_structure_refinement 'SHELXL-2013 (Sheldrick, 2013)'
_computing_structure_solution 'SHELXS-97 (Sheldrick, 1990)'
_diffrn_ambient_temperature 100
_diffrn_detector_area_resol_mean 10.4685
_diffrn_measured_fraction_theta_full 0.9895
_diffrn_measured_fraction_theta_max 0.988
_diffrn_measurement_device_type 'Xcalibur, Atlas, Gemini ultra'
_diffrn_measurement_method '\w scans'
_diffrn_radiation_type CuK\a
_diffrn_radiation_wavelength 1.54184
_diffrn_reflns_av_R_equivalents 0.0868
_diffrn_reflns_av_unetI/netI 0.0572
_diffrn_reflns_Laue_measured_fraction_full 0.977
_diffrn_reflns_Laue_measured_fraction_max 0.988
_diffrn_reflns_limit_h_max 12
_diffrn_reflns_limit_h_min -13
_diffrn_reflns_limit_k_max 17
_diffrn_reflns_limit_k_min -17
_diffrn_reflns_limit_l_max 20
_diffrn_reflns_limit_l_min -20
_diffrn_reflns_number 35024
_diffrn_reflns_point_group_measured_fraction_full 0.977
_diffrn_reflns_point_group_measured_fraction_max 0.988
_diffrn_reflns_theta_full 67.684
_diffrn_reflns_theta_max 67.219
_diffrn_reflns_theta_min 3.872
_diffrn_source 'sealed X-ray tube'
_exptl_absorpt_coefficient_mu 0.496
_exptl_absorpt_correction_T_max 0.945
_exptl_absorpt_correction_T_min 0.801
_exptl_absorpt_correction_type analytical
_exptl_absorpt_process_details
;
CrysAlisPro, Agilent Technologies,
Version 1.171.37.31 (release 14-01-2014 CrysAlis171 .NET)
(compiled Jan 14 2014,18:38:05)
Analytical numeric absorption correction using a multifaceted crystal
            model based on expressions derived by R.C. Clark & J.S. Reid.
(Clark, R. C. & Reid, J. S. (1995). Acta Cryst. A51, 887-897)
Empirical absorption correction using spherical harmonics,
 implemented in SCALE3 ABSPACK scaling algorithm.
;
_exptl_crystal_colour 'clear pale yellow'
_exptl_crystal_density_diffrn 1.153
_exptl_crystal_density_method 'not measured'
_exptl_crystal_description irregular
_exptl_crystal_F_000 936
_exptl_crystal_recrystallization_method 'From the Melt'
_exptl_crystal_size_max 0.3797
_exptl_crystal_size_mid 0.1906
_exptl_crystal_size_min 0.0583
_refine_diff_density_max 0.415
_refine_diff_density_min -0.337
_refine_diff_density_rms 0.081
_refine_ls_extinction_method none
_refine_ls_goodness_of_fit_ref 1.069
_refine_ls_hydrogen_treatment constr
_refine_ls_matrix_type full
_refine_ls_number_parameters 606
_refine_ls_number_reflns 8884
_refine_ls_number_restraints 0
_refine_ls_restrained_S_all 1.069
_refine_ls_R_factor_all 0.1069
_refine_ls_R_factor_gt 0.0884
_refine_ls_shift/su_max 0.000
_refine_ls_shift/su_mean 0.000
_refine_ls_structure_factor_coef Fsqd
_refine_ls_weighting_details 'w=1/[\s^2^(Fo^2^)+(0.1337P)^2^+4.8311P] where P=(Fo^2^+2Fc^2^)/3'
_refine_ls_weighting_scheme calc
_refine_ls_wR_factor_gt 0.2748
_refine_ls_wR_factor_ref 0.2911
_reflns_Friedel_coverage 0.000
_reflns_number_gt 6725
_reflns_number_total 8884
_reflns_threshold_expression 'I > 2\s(I)'
_cod_data_source_file c7nj05073a2.cif
_cod_data_source_block 2
_cod_depositor_comments 'Adding full bibliography for 7056958--7056959.cif.'
_cod_database_code 7056958
_shelx_space_group_comment
;
The symmetry employed for this shelxl refinement is uniquely defined
by the following loop, which should always be used as a source of
symmetry information in preference to the above space-group names.
They are only intended as comments.
;
_shelxl_version_number 2013-4

loop_
_space_group_symop_operation_xyz
'x, y, z'
'-x, -y, -z'

loop_
_atom_site_label
_atom_site_type_symbol
_atom_site_fract_x
_atom_site_fract_y
_atom_site_fract_z
_atom_site_U_iso_or_equiv
_atom_site_adp_type
_atom_site_occupancy
_atom_site_site_symmetry_order
_atom_site_calc_flag
_atom_site_refinement_flags_posn
_atom_site_refinement_flags_adp
C65 C 0.3713(5) 0.7652(4) 0.3174(3) 0.0612(13) Uani 1 1 d . .
H65 H 0.3025 0.8167 0.2900 0.073 Uiso 1 1 calc R U
C64 C 0.4731(6) 0.4522(4) 1.1667(3) 0.0648(13) Uani 1 1 d . .
H64A H 0.5022 0.3849 1.1981 0.078 Uiso 1 1 calc R U
H64B H 0.4094 0.4964 1.1972 0.078 Uiso 1 1 calc R U
C63 C 0.4120(5) 0.9110(5) 1.7823(3) 0.0736(17) Uani 1 1 d . .
H63 H 0.3392 0.9107 1.8116 0.088 Uiso 1 1 calc R U
C62 C 0.7525(7) 1.2232(5) 1.0345(4) 0.089(2) Uani 1 1 d . .
H62A H 0.7287 1.2846 0.9965 0.133 Uiso 1 1 calc R U
H62B H 0.7865 1.2333 1.0814 0.133 Uiso 1 1 calc R U
H62C H 0.6778 1.2046 1.0477 0.133 Uiso 1 1 calc R U
C61 C 0.8517(6) 1.1419(5) 1.0005(5) 0.086(2) Uani 1 1 d . .
H61A H 0.8789 1.0813 1.0403 0.104 Uiso 1 1 calc R U
H61B H 0.9263 1.1617 0.9869 0.104 Uiso 1 1 calc R U
C60 C 0.8047(7) 1.1174(4) 0.9263(4) 0.0837(19) Uani 1 1 d . .
H60A H 0.8791 1.0781 0.8992 0.100 Uiso 1 1 calc R U
H60B H 0.7622 1.1801 0.8907 0.100 Uiso 1 1 calc R U
C59 C 0.4106(6) 0.4496(5) 1.0928(3) 0.0706(15) Uani 1 1 d . .
H59A H 0.3820 0.5158 1.0611 0.106 Uiso 1 1 calc R U
H59B H 0.3379 0.4284 1.1059 0.106 Uiso 1 1 calc R U
H59C H 0.4715 0.4031 1.0636 0.106 Uiso 1 1 calc R U
C58 C 0.9895(5) 1.0272(4) 1.6535(3) 0.0575(12) Uani 1 1 d . .
H58 H 1.0216 1.0707 1.6195 0.069 Uiso 1 1 calc R U
C57 C 0.4476(4) 0.8586(4) 1.7193(3) 0.0618(13) Uani 1 1 d . .
H57 H 0.3982 0.8229 1.7061 0.074 Uiso 1 1 calc R U
C56 C 0.4555(6) 0.7870(3) 0.3614(3) 0.0620(13) Uani 1 1 d . .
H56 H 0.4433 0.8539 0.3635 0.074 Uiso 1 1 calc R U
C55 C 0.5869(5) 0.4883(4) 1.1522(3) 0.0612(12) Uani 1 1 d . .
H55A H 0.6330 0.4745 1.2018 0.073 Uiso 1 1 calc R U
H55B H 0.6452 0.4493 1.1162 0.073 Uiso 1 1 calc R U
C54 C 1.0397(5) 0.9896(4) 1.7289(3) 0.0577(12) Uani 1 1 d . .
H54 H 1.1045 1.0086 1.7462 0.069 Uiso 1 1 calc R U
C53 C 0.4861(5) 0.9628(4) 1.8000(3) 0.0661(16) Uani 1 1 d . .
H53 H 0.4628 0.9981 1.8420 0.079 Uiso 1 1 calc R U
C52 C 0.8923(4) 1.0009(3) 1.6283(3) 0.0458(10) Uani 1 1 d . .
H52 H 0.8589 1.0267 1.5772 0.055 Uiso 1 1 calc R U
C51 C 0.6663(4) 0.6311(3) 1.0958(2) 0.0426(9) Uani 1 1 d . .
H51A H 0.7171 0.5918 1.0575 0.051 Uiso 1 1 calc R U
H51B H 0.7203 0.6168 1.1423 0.051 Uiso 1 1 calc R U
C50 C 0.7776(4) 0.9468(3) 0.9780(3) 0.0471(10) Uani 1 1 d . .
H50A H 0.8345 0.9139 0.9385 0.057 Uiso 1 1 calc R U
H50B H 0.8300 0.9408 1.0235 0.057 Uiso 1 1 calc R U
C49 C 0.5578(5) 0.7110(3) 0.4024(2) 0.0471(10) Uani 1 1 d . .
H49 H 0.6146 0.7272 0.4309 0.057 Uiso 1 1 calc R U
C48 C 0.8244(4) 0.3357(4) 0.3204(3) 0.0522(11) Uani 1 1 d . .
H48 H 0.8585 0.3308 0.2701 0.063 Uiso 1 1 calc R U
C47 C 0.7797(4) 0.4281(3) 0.3452(2) 0.0443(9) Uani 1 1 d . .
H47 H 0.7841 0.4853 0.3118 0.053 Uiso 1 1 calc R U
C46 C 0.9941(5) 0.9243(4) 1.7782(3) 0.0556(12) Uani 1 1 d . .
H46 H 1.0291 0.8980 1.8289 0.067 Uiso 1 1 calc R U
C45 C 0.3911(4) 0.6652(4) 0.3148(2) 0.0490(10) Uani 1 1 d . .
H45 H 0.3360 0.6496 0.2844 0.059 Uiso 1 1 calc R U
C44 C 0.7714(4) 0.2574(3) 0.4447(3) 0.0528(11) Uani 1 1 d . .
H44 H 0.7703 0.1994 0.4785 0.063 Uiso 1 1 calc R U
C43 C 0.8190(4) 0.2513(4) 0.3696(3) 0.0539(12) Uani 1 1 d . .
H43 H 0.8476 0.1895 0.3521 0.065 Uiso 1 1 calc R U
C42 C 0.7108(5) 1.0585(3) 0.9440(3) 0.0560(12) Uani 1 1 d . .
H42A H 0.6471 1.0894 0.9813 0.067 Uiso 1 1 calc R U
H42B H 0.6656 1.0640 0.8955 0.067 Uiso 1 1 calc R U
C41 C 0.5563(4) 0.8595(3) 1.6759(3) 0.0449(9) Uani 1 1 d . .
H41 H 0.5784 0.8248 1.6335 0.054 Uiso 1 1 calc R U
C40 C 0.5949(4) 0.9647(3) 1.7576(2) 0.0474(10) Uani 1 1 d . .
H40 H 0.6428 1.0015 1.7708 0.057 Uiso 1 1 calc R U
C39 C 0.8437(4) 0.9366(3) 1.6782(2) 0.0362(8) Uani 1 1 d . .
C38 C 0.6329(4) 0.9110(3) 1.6948(2) 0.0373(8) Uani 1 1 d . .
C37 C 0.5522(4) 0.5982(3) 1.1185(2) 0.0454(10) Uani 1 1 d . .
H37A H 0.5020 0.6373 1.1571 0.055 Uiso 1 1 calc R U
H37B H 0.4978 0.6136 1.0720 0.055 Uiso 1 1 calc R U
C36 C 0.5763(4) 0.6099(3) 0.4013(2) 0.0345(8) Uani 1 1 d . .
C35 C 0.6714(4) 0.9447(3) 1.5134(2) 0.0437(10) Uani 1 1 d . .
H35 H 0.6031 1.0012 1.5236 0.052 Uiso 1 1 calc R U
C34 C 0.6285(4) 0.7422(3) 1.0611(2) 0.0372(8) Uani 1 1 d . .
H34A H 0.5803 0.7809 1.1005 0.045 Uiso 1 1 calc R U
H34B H 0.5709 0.7565 1.0163 0.045 Uiso 1 1 calc R U
C33 C 0.8961(4) 0.8966(3) 1.7536(2) 0.0453(10) Uani 1 1 d . .
H33 H 0.8658 0.8516 1.7873 0.054 Uiso 1 1 calc R U
C32 C 0.4912(4) 0.5884(3) 0.3567(2) 0.0380(8) Uani 1 1 d . .
H32 H 0.5019 0.5216 0.3550 0.046 Uiso 1 1 calc R U
C31 C 0.7403(3) 0.7797(3) 1.0336(2) 0.0327(8) Uani 1 1 d . .
C30 C 0.7250(4) 0.3497(3) 0.4702(2) 0.0437(9) Uani 1 1 d . .
H30 H 0.6919 0.3539 0.5208 0.052 Uiso 1 1 calc R U
C29 C 0.7280(4) 0.4352(3) 0.4203(2) 0.0362(8) Uani 1 1 d . .
C28 C 0.8585(4) 0.8022(3) 1.5574(2) 0.0408(9) Uani 1 1 d . .
H28 H 0.9161 0.7614 1.5976 0.049 Uiso 1 1 calc R U
C27 C 0.7570(4) 0.8856(3) 1.5732(2) 0.0354(8) Uani 1 1 d . .
C26 C 0.6863(4) 0.9205(3) 1.4383(2) 0.0415(9) Uani 1 1 d . .
H26 H 0.6264 0.9599 1.3987 0.050 Uiso 1 1 calc R U
C25 C 1.0632(4) 0.6502(3) 1.1303(2) 0.0360(8) Uani 1 1 d . .
H25 H 1.1430 0.6074 1.1164 0.043 Uiso 1 1 calc R U
C24 C 0.6829(4) 0.8944(3) 1.0024(2) 0.0372(8) Uani 1 1 d . .
H24A H 0.6274 0.9051 0.9573 0.045 Uiso 1 1 calc R U
H24B H 0.6290 0.9265 1.0432 0.045 Uiso 1 1 calc R U
C23 C 0.7810(4) 0.7139(3) 0.8986(2) 0.0329(8) Uani 1 1 d . .
H23 H 0.6971 0.7509 0.8805 0.039 Uiso 1 1 calc R U
C22 C 0.8538(4) 0.4935(3) 0.5373(2) 0.0386(9) Uani 1 1 d . .
H22 H 0.9088 0.4535 0.5040 0.046 Uiso 1 1 calc R U
C21 C 0.8747(4) 0.7792(3) 1.4820(2) 0.0395(9) Uani 1 1 d . .
H21 H 0.9439 0.7233 1.4719 0.047 Uiso 1 1 calc R U
C20 C 1.0353(4) 0.6063(3) 0.9518(2) 0.0354(8) Uani 1 1 d . .
H20 H 1.1201 0.5716 0.9690 0.042 Uiso 1 1 calc R U
C19 C 0.8774(4) 0.5754(3) 0.7297(2) 0.0365(8) Uani 1 1 d . .
H19 H 0.9620 0.5340 0.7428 0.044 Uiso 1 1 calc R U
C18 C 0.9019(4) 0.5040(3) 0.6068(2) 0.0386(9) Uani 1 1 d . .
H18 H 0.9890 0.4707 0.6195 0.046 Uiso 1 1 calc R U
C17 C 0.8204(3) 0.7219(3) 0.9715(2) 0.0303(7) Uani 1 1 d . .
C16 C 0.9940(4) 0.5975(3) 0.8793(2) 0.0358(8) Uani 1 1 d . .
H16 H 1.0518 0.5555 0.8483 0.043 Uiso 1 1 calc R U
C15 C 1.0447(4) 0.6784(3) 1.2046(2) 0.0369(8) Uani 1 1 d . .
H15 H 1.1140 0.6549 1.2401 0.044 Uiso 1 1 calc R U
C14 C 0.8400(3) 0.7520(3) 1.0990(2) 0.0315(8) Uani 1 1 d . .
C13 C 0.8179(4) 0.6396(3) 0.7777(2) 0.0354(8) Uani 1 1 d . .
H13 H 0.7349 0.6831 0.7624 0.042 Uiso 1 1 calc R U
C12 C 0.9114(4) 0.7621(3) 1.3083(2) 0.0356(8) Uani 1 1 d . .
H12 H 0.9844 0.7340 1.3409 0.043 Uiso 1 1 calc R U
C11 C 0.8038(4) 0.8179(3) 1.3395(2) 0.0347(8) Uani 1 1 d . .
H11 H 0.7310 0.8466 1.3068 0.042 Uiso 1 1 calc R U
C10 C 0.8227(4) 0.5632(3) 0.6579(2) 0.0339(8) Uani 1 1 d . .
C9 C 0.7894(3) 0.8382(3) 1.4209(2) 0.0333(8) Uani 1 1 d . .
C8 C 0.8671(4) 0.6504(3) 0.8519(2) 0.0328(8) Uani 1 1 d . .
C7 C 0.9598(3) 0.6872(3) 1.0775(2) 0.0308(7) Uani 1 1 d . .
C6 C 0.8226(4) 0.7783(3) 1.1730(2) 0.0336(8) Uani 1 1 d . .
H6 H 0.7427 0.8208 1.1869 0.040 Uiso 1 1 calc R U
C5 C 0.9478(3) 0.6678(3) 0.9980(2) 0.0315(7) Uani 1 1 d . .
C4 C 0.9260(3) 0.7407(3) 1.2273(2) 0.0331(8) Uani 1 1 d . .
C3 C 0.7248(4) 0.5420(3) 0.5169(2) 0.0335(8) Uani 1 1 d . .
C2 C 0.6914(4) 0.6087(3) 0.6382(2) 0.0348(8) Uani 1 1 d . .
H2 H 0.6356 0.6464 0.6725 0.042 Uiso 1 1 calc R U
C1 C 0.6428(4) 0.5988(3) 0.5690(2) 0.0349(8) Uani 1 1 d . .
H1 H 0.5552 0.6300 0.5569 0.042 Uiso 1 1 calc R U
N2 N 0.7426(3) 0.9106(3) 1.65089(18) 0.0401(8) Uani 1 1 d . .
N1 N 0.6779(3) 0.5315(2) 0.44532(18) 0.0376(7) Uani 1 1 d . .

loop_
_atom_site_aniso_label
_atom_site_aniso_U_11
_atom_site_aniso_U_22
_atom_site_aniso_U_33
_atom_site_aniso_U_23
_atom_site_aniso_U_13
_atom_site_aniso_U_12
C65 0.069(3) 0.052(3) 0.046(2) -0.014(2) -0.017(2) 0.004(2)
C64 0.083(4) 0.071(3) 0.053(3) -0.015(2) 0.012(2) -0.042(3)
C63 0.038(3) 0.110(5) 0.049(3) 0.011(3) 0.001(2) -0.008(3)
C62 0.092(5) 0.075(4) 0.101(5) -0.004(3) -0.039(4) -0.031(4)
C61 0.063(3) 0.061(3) 0.137(6) -0.004(4) -0.030(4) -0.026(3)
C60 0.100(5) 0.043(3) 0.093(4) -0.005(3) 0.034(4) -0.013(3)
C59 0.076(4) 0.084(4) 0.073(3) -0.032(3) 0.014(3) -0.046(3)
C58 0.055(3) 0.052(3) 0.073(3) -0.016(2) -0.003(2) -0.025(2)
C57 0.040(2) 0.070(3) 0.065(3) 0.012(3) -0.006(2) -0.017(2)
C56 0.091(4) 0.039(2) 0.050(3) -0.007(2) -0.020(2) -0.013(2)
C55 0.068(3) 0.065(3) 0.056(3) -0.002(2) -0.013(2) -0.032(3)
C54 0.046(2) 0.063(3) 0.075(3) -0.035(3) -0.007(2) -0.020(2)
C53 0.052(3) 0.084(4) 0.032(2) -0.011(2) 0.0014(19) 0.015(3)
C52 0.050(2) 0.044(2) 0.045(2) -0.0114(18) -0.0064(18) -0.0159(19)
C51 0.037(2) 0.046(2) 0.043(2) -0.0123(17) -0.0039(16) -0.0111(17)
C50 0.054(2) 0.039(2) 0.043(2) -0.0133(17) -0.0012(18) -0.0067(19)
C49 0.064(3) 0.043(2) 0.039(2) -0.0094(17) -0.0098(19) -0.022(2)
C48 0.047(2) 0.064(3) 0.038(2) -0.028(2) -0.0044(18) 0.000(2)
C47 0.045(2) 0.053(2) 0.0335(19) -0.0177(18) -0.0013(16) -0.0091(19)
C46 0.056(3) 0.063(3) 0.045(2) -0.025(2) -0.015(2) -0.009(2)
C45 0.041(2) 0.065(3) 0.039(2) -0.022(2) -0.0068(17) -0.009(2)
C44 0.048(2) 0.045(2) 0.063(3) -0.015(2) -0.006(2) -0.0088(19)
C43 0.047(2) 0.053(3) 0.057(3) -0.034(2) -0.009(2) 0.002(2)
C42 0.072(3) 0.043(2) 0.048(2) -0.0128(19) -0.009(2) -0.010(2)
C41 0.038(2) 0.043(2) 0.049(2) -0.0042(18) -0.0054(17) -0.0092(17)
C40 0.049(2) 0.050(2) 0.0309(19) -0.0139(17) -0.0019(17) 0.0015(19)
C39 0.042(2) 0.0384(19) 0.0322(18) -0.0173(15) -0.0034(15) -0.0129(16)
C38 0.038(2) 0.0366(19) 0.0293(18) -0.0056(15) -0.0004(15) -0.0028(16)
C37 0.046(2) 0.056(2) 0.039(2) -0.0172(18) 0.0003(17) -0.019(2)
C36 0.0382(19) 0.0390(19) 0.0276(17) -0.0129(15) -0.0010(14) -0.0113(16)
C35 0.034(2) 0.054(2) 0.038(2) -0.0250(18) -0.0044(16) -0.0004(17)
C34 0.0325(19) 0.043(2) 0.0340(19) -0.0175(16) -0.0038(14) -0.0050(16)
C33 0.050(2) 0.052(2) 0.034(2) -0.0146(18) -0.0053(17) -0.0150(19)
C32 0.039(2) 0.043(2) 0.0346(19) -0.0186(16) -0.0003(15) -0.0117(17)
C31 0.0336(18) 0.0337(18) 0.0293(17) -0.0165(14) -0.0069(14) -0.0032(15)
C30 0.046(2) 0.047(2) 0.040(2) -0.0198(18) 0.0016(17) -0.0120(18)
C29 0.0348(19) 0.042(2) 0.0322(18) -0.0202(16) -0.0024(14) -0.0063(16)
C28 0.045(2) 0.046(2) 0.0272(18) -0.0112(16) -0.0067(15) -0.0073(18)
C27 0.0367(19) 0.051(2) 0.0256(17) -0.0176(15) -0.0017(14) -0.0183(17)
C26 0.035(2) 0.051(2) 0.0325(19) -0.0155(17) -0.0090(15) -0.0019(17)
C25 0.0300(18) 0.046(2) 0.0304(18) -0.0153(16) 0.0001(14) -0.0079(16)
C24 0.042(2) 0.0358(19) 0.0307(18) -0.0180(15) -0.0044(15) -0.0033(16)
C23 0.0386(19) 0.0333(18) 0.0279(17) -0.0114(14) -0.0046(14) -0.0103(15)
C22 0.039(2) 0.046(2) 0.0305(18) -0.0206(16) 0.0005(15) -0.0083(17)
C21 0.040(2) 0.043(2) 0.0315(19) -0.0149(16) -0.0070(15) -0.0043(17)
C20 0.0312(18) 0.043(2) 0.0314(18) -0.0154(15) -0.0007(14) -0.0077(16)
C19 0.041(2) 0.042(2) 0.0286(18) -0.0148(15) -0.0016(15) -0.0129(17)
C18 0.038(2) 0.048(2) 0.0311(18) -0.0173(16) -0.0048(15) -0.0099(17)
C17 0.0334(18) 0.0318(17) 0.0269(17) -0.0118(14) -0.0031(14) -0.0089(14)
C16 0.041(2) 0.0392(19) 0.0282(17) -0.0164(15) 0.0018(15) -0.0104(16)
C15 0.0330(19) 0.049(2) 0.0295(18) -0.0138(16) -0.0064(14) -0.0106(16)
C14 0.0332(18) 0.0344(18) 0.0281(17) -0.0142(14) -0.0048(14) -0.0083(15)
C13 0.043(2) 0.0354(18) 0.0280(17) -0.0113(15) -0.0077(15) -0.0095(16)
C12 0.038(2) 0.043(2) 0.0268(17) -0.0138(15) -0.0066(14) -0.0121(16)
C11 0.0364(19) 0.044(2) 0.0252(17) -0.0144(15) -0.0059(14) -0.0106(16)
C10 0.041(2) 0.0382(19) 0.0262(17) -0.0132(14) -0.0002(14) -0.0148(16)
C9 0.0330(18) 0.043(2) 0.0257(17) -0.0137(15) -0.0040(14) -0.0116(16)
C8 0.041(2) 0.0338(18) 0.0251(17) -0.0109(14) -0.0020(14) -0.0122(15)
C7 0.0353(18) 0.0342(18) 0.0255(17) -0.0112(14) -0.0031(14) -0.0119(15)
C6 0.0335(18) 0.0358(18) 0.0301(18) -0.0159(15) -0.0043(14) -0.0047(15)
C5 0.0356(19) 0.0349(18) 0.0258(17) -0.0129(14) -0.0014(14) -0.0107(15)
C4 0.0359(19) 0.0378(19) 0.0270(17) -0.0133(14) -0.0030(14) -0.0102(15)
C3 0.038(2) 0.0387(19) 0.0260(17) -0.0128(14) -0.0034(14) -0.0127(16)
C2 0.041(2) 0.0369(19) 0.0292(17) -0.0153(15) 0.0030(15) -0.0126(16)
C1 0.0347(19) 0.0374(19) 0.0341(18) -0.0139(15) -0.0020(15) -0.0105(16)
N2 0.0415(18) 0.060(2) 0.0289(16) -0.0236(14) 0.0019(13) -0.0221(16)
N1 0.0420(17) 0.0386(17) 0.0309(15) -0.0163(13) -0.0078(13) -0.0062(14)

loop_
_atom_type_symbol
_atom_type_description
_atom_type_scat_dispersion_real
_atom_type_scat_dispersion_imag
_atom_type_scat_source
C C 0.0181 0.0091 'International Tables Vol C Tables 4.2.6.8 and 6.1.1.4'
H H 0.0000 0.0000 'International Tables Vol C Tables 4.2.6.8 and 6.1.1.4'
N N 0.0311 0.0180 'International Tables Vol C Tables 4.2.6.8 and 6.1.1.4'

loop_
_geom_angle_atom_site_label_1
_geom_angle_atom_site_label_2
_geom_angle_atom_site_label_3
_geom_angle
C56 C65 C45 118.7(4)
C59 C64 C55 113.6(4)
C53 C63 C57 118.4(5)
C62 C61 C60 113.5(5)
C61 C60 C42 113.9(5)
C52 C58 C54 120.3(5)
C41 C57 C63 120.3(5)
C65 C56 C49 121.1(4)
C37 C55 C64 114.8(4)
C46 C54 C58 119.7(4)
C63 C53 C40 122.2(5)
C58 C52 C39 120.5(4)
C37 C51 C34 113.4(3)
C24 C50 C42 112.1(4)
C56 C49 C36 120.3(4)
C43 C48 C47 120.3(4)
C48 C47 C29 119.7(4)
C54 C46 C33 120.7(4)
C32 C45 C65 120.9(4)
C43 C44 C30 120.1(5)
C48 C43 C44 120.3(4)
C50 C42 C60 113.5(4)
C57 C41 C38 121.2(4)
C53 C40 C38 119.9(5)
C52 C39 C33 119.4(4)
C52 C39 N2 119.5(3)
C33 C39 N2 121.1(4)
C41 C38 N2 120.5(3)
C41 C38 C40 117.9(4)
N2 C38 C40 121.6(4)
C55 C37 C51 114.5(4)
C32 C36 C49 118.3(4)
C32 C36 N1 120.9(3)
C49 C36 N1 120.8(3)
C27 C35 C26 120.3(4)
C51 C34 C31 116.0(3)
C39 C33 C46 119.3(4)
C45 C32 C36 120.7(4)
C14 C31 C17 100.9(3)
C14 C31 C34 111.1(3)
C17 C31 C34 111.1(3)
C14 C31 C24 113.4(3)
C17 C31 C24 112.1(3)
C34 C31 C24 108.2(3)
C29 C30 C44 119.8(4)
C30 C29 C47 119.8(3)
C30 C29 N1 120.4(3)
C47 C29 N1 119.8(4)
C21 C28 C27 120.2(3)
C35 C27 C28 119.4(3)
C35 C27 N2 120.6(3)
C28 C27 N2 120.0(3)
C35 C26 C9 121.0(3)
C7 C25 C15 118.5(3)
C50 C24 C31 116.4(3)
C17 C23 C8 120.1(3)
C3 C22 C18 120.6(3)
C28 C21 C9 121.1(4)
C5 C20 C16 118.8(3)
C13 C19 C10 126.3(4)
C22 C18 C10 121.2(4)
C23 C17 C5 120.0(3)
C23 C17 C31 128.5(3)
C5 C17 C31 111.5(3)
C20 C16 C8 121.4(3)
C4 C15 C25 121.9(3)
C6 C14 C7 120.8(3)
C6 C14 C31 128.1(3)
C7 C14 C31 111.1(3)
C19 C13 C8 127.8(4)
C11 C12 C4 126.2(3)
C12 C11 C9 126.0(3)
C18 C10 C2 117.6(3)
C18 C10 C19 119.9(3)
C2 C10 C19 122.5(3)
C26 C9 C21 117.9(3)
C26 C9 C11 119.0(3)
C21 C9 C11 123.1(3)
C23 C8 C16 119.0(3)
C23 C8 C13 117.8(3)
C16 C8 C13 123.1(3)
C25 C7 C14 120.2(3)
C25 C7 C5 131.0(3)
C14 C7 C5 108.7(3)
C14 C6 C4 119.7(3)
C20 C5 C17 120.7(3)
C20 C5 C7 131.4(3)
C17 C5 C7 107.8(3)
C15 C4 C6 118.9(3)
C15 C4 C12 119.0(3)
C6 C4 C12 122.1(3)
C22 C3 C1 118.9(3)
C22 C3 N1 119.8(3)
C1 C3 N1 121.2(3)
C1 C2 C10 121.5(3)
C2 C1 C3 120.1(3)
C38 N2 C39 123.5(3)
C38 N2 C27 120.5(3)
C39 N2 C27 116.0(3)
C3 N1 C36 122.2(3)
C3 N1 C29 118.4(3)
C36 N1 C29 119.2(3)

loop_
_geom_bond_atom_site_label_1
_geom_bond_atom_site_label_2
_geom_bond_distance
C65 C56 1.376(7)
C65 C45 1.383(7)
C64 C59 1.487(8)
C64 C55 1.516(7)
C63 C53 1.362(9)
C63 C57 1.389(8)
C62 C61 1.480(10)
C61 C60 1.540(10)
C60 C42 1.543(8)
C58 C52 1.370(6)
C58 C54 1.373(7)
C57 C41 1.386(6)
C56 C49 1.381(7)
C55 C37 1.498(7)
C54 C46 1.364(7)
C53 C40 1.382(7)
C52 C39 1.378(6)
C51 C37 1.509(6)
C51 C34 1.513(6)
C50 C24 1.496(6)
C50 C42 1.528(6)
C49 C36 1.397(6)
C48 C43 1.366(7)
C48 C47 1.380(6)
C47 C29 1.391(5)
C46 C33 1.387(6)
C45 C32 1.378(6)
C44 C43 1.375(7)
C44 C30 1.384(6)
C41 C38 1.388(6)
C40 C38 1.399(5)
C39 C33 1.384(5)
C39 N2 1.422(5)
C38 N2 1.395(5)
C36 C32 1.389(5)
C36 N1 1.413(5)
C35 C27 1.377(5)
C35 C26 1.383(5)
C34 C31 1.539(5)
C31 C14 1.516(5)
C31 C17 1.522(5)
C31 C24 1.546(5)
C30 C29 1.377(6)
C29 N1 1.432(5)
C28 C21 1.379(5)
C28 C27 1.383(6)
C27 N2 1.429(4)
C26 C9 1.390(5)
C25 C7 1.385(5)
C25 C15 1.391(5)
C23 C17 1.383(5)
C23 C8 1.398(5)
C22 C3 1.382(5)
C22 C18 1.383(5)
C21 C9 1.390(5)
C20 C5 1.385(5)
C20 C16 1.388(5)
C19 C13 1.325(5)
C19 C10 1.463(5)
C18 C10 1.387(5)
C17 C5 1.403(5)
C16 C8 1.400(5)
C15 C4 1.388(5)
C14 C6 1.373(5)
C14 C7 1.403(5)
C13 C8 1.465(5)
C12 C11 1.329(5)
C12 C4 1.466(5)
C11 C9 1.468(5)
C10 C2 1.400(5)
C7 C5 1.462(5)
C6 C4 1.402(5)
C3 C1 1.395(5)
C3 N1 1.411(4)
C2 C1 1.378(5)
